data_4503321
loop_
_publ_author_name
'Li, Shun-Li'
'Lan, Ya-Qian'
'Ma, Jian-Fang'
'Fu, Yao-Mei'
'Yang, Jin'
'Ping, Guang-Ju'
'Liu, Jie'
'Su, Zhong-Min'

_publ_section_title
;
 Structures and Luminescent Properties of a Series of Zinc(II) and
 Cadmium(II) 4,4&#x2032;-Oxydiphthalate Coordination Polymers with Various
 Ligands Based on Bis(pyridyl imidazole) under Hydrothermal Conditions
;
_journal_issue 5
_journal_name_full 'Crystal Growth &amp; Design'
_journal_page_first 1610
_journal_paper_doi 10.1021/cg700994p
_journal_volume 8
_journal_year 2008
_chemical_formula_moiety '2(C40 H28 Cd N6 O9), 3(H2 O)'
_chemical_formula_sum 'C40 H31 Cd N6 O10.5'
_chemical_formula_weight 876.11
_chemical_name_systematic
;
 ?
;
_space_group_IT_number 14
_symmetry_cell_setting monoclinic
_symmetry_space_group_name_Hall '-P 2ybc'
_symmetry_space_group_name_H-M 'P 1 21/c 1'
_atom_sites_solution_hydrogens geom
_atom_sites_solution_primary direct
_atom_sites_solution_secondary difmap
_audit_creation_method SHELXL-97
_cell_angle_alpha 90.00
_cell_angle_beta 96.5200(10)
_cell_angle_gamma 90.00
_cell_formula_units_Z 4
_cell_length_a 11.3120(8)
_cell_length_b 20.1190(13)
_cell_length_c 16.1300(15)
_cell_measurement_reflns_used 20136
_cell_measurement_temperature 293(2)
_cell_measurement_theta_max 28.30
_cell_measurement_theta_min 1.62
_cell_volume 3647.2(5)
_computing_cell_refinement 'SMART (Bruker, 1997)'
_computing_data_collection 'SMART (Bruker, 1997)'
_computing_data_reduction SAINT
_computing_molecular_graphics 'SHELXTL-PLUS (Sheldrick, 1990)'
_computing_publication_material SHELXL-97
_computing_structure_refinement 'SHELXL-97 (Sheldrick, 1997)'
_computing_structure_solution 'SHELXS-97(Sheldrick, 1997)'
_diffrn_ambient_temperature 293(2)
_diffrn_measured_fraction_theta_full 0.999
_diffrn_measured_fraction_theta_max 0.946
_diffrn_measurement_device_type 'Bruker APEX CCD area-detector'
_diffrn_measurement_method '\w scans'
_diffrn_radiation_monochromator graphite
_diffrn_radiation_source 'fine-focus sealed tube'
_diffrn_radiation_type MoK\a
_diffrn_radiation_wavelength 0.71069
_diffrn_reflns_av_R_equivalents 0.0439
_diffrn_reflns_av_sigmaI/netI 0.0581
_diffrn_reflns_limit_h_max 14
_diffrn_reflns_limit_h_min -9
_diffrn_reflns_limit_k_max 22
_diffrn_reflns_limit_k_min -26
_diffrn_reflns_limit_l_max 17
_diffrn_reflns_limit_l_min -20
_diffrn_reflns_number 22303
_diffrn_reflns_theta_full 25.00
_diffrn_reflns_theta_max 28.30
_diffrn_reflns_theta_min 1.62
_diffrn_standards_number 0
_exptl_absorpt_coefficient_mu 0.671
_exptl_absorpt_correction_T_max 0.829
_exptl_absorpt_correction_T_min 0.773
_exptl_absorpt_correction_type multi-scan
_exptl_absorpt_process_details 'SADABS(Sheldrick, 1996)'
_exptl_crystal_colour colorless
_exptl_crystal_density_diffrn 1.596
_exptl_crystal_density_method 'not measured'
_exptl_crystal_description block
_exptl_crystal_F_000 1780
_exptl_crystal_size_max 0.40
_exptl_crystal_size_mid 0.32
_exptl_crystal_size_min 0.28
_refine_diff_density_max 1.799
_refine_diff_density_min -0.685
_refine_diff_density_rms 0.103
_refine_ls_extinction_method none
_refine_ls_goodness_of_fit_ref 1.058
_refine_ls_hydrogen_treatment mixed
_refine_ls_matrix_type full
_refine_ls_number_parameters 522
_refine_ls_number_reflns 8575
_refine_ls_number_restraints 6
_refine_ls_restrained_S_all 1.067
_refine_ls_R_factor_all 0.0896
_refine_ls_R_factor_gt 0.0551
_refine_ls_shift/su_max 0.004
_refine_ls_shift/su_mean 0.000
_refine_ls_structure_factor_coef Fsqd
_refine_ls_weighting_details 'calc w=1/[\s^2^(Fo^2^)+(0.0930P)^2^+0.0000P] where P=(Fo^2^+2Fc^2^)/3'
_refine_ls_weighting_scheme calc
_refine_ls_wR_factor_gt 0.1505
_refine_ls_wR_factor_ref 0.1753
_reflns_number_gt 5618
_reflns_number_total 8575
_reflns_threshold_expression >2sigma(I)
_cod_data_source_file cg700994p-file003.cif
_cod_data_source_block 5
_cod_depositor_comments
;
The following automatic conversions were performed:

'_symmetry_cell_setting' value 'Monoclinic' changed to 'monoclinic'
according to /home/saulius/struct/CIF-dictionaries/cif_core.dic
dictionary named 'cif_core.dic' version 2.4.1 from 2010-06-29.

Automatic conversion script
Id: cif_fix_values 1715 2011-07-08 13:25:40Z adriana 
;
_cod_original_sg_symbol_H-M P21/c
_cod_original_formula_sum 'C40 H31 Cd N6 O10.50'
_cod_database_code 4503321

loop_
_symmetry_equiv_pos_as_xyz
'x, y, z'
'-x, y+1/2, -z+1/2'
'-x, -y, -z'
'x, -y-1/2, z-1/2'

loop_
_atom_site_label
_atom_site_type_symbol
_atom_site_fract_x
_atom_site_fract_y
_atom_site_fract_z
_atom_site_U_iso_or_equiv
_atom_site_adp_type
_atom_site_occupancy
_atom_site_symmetry_multiplicity
_atom_site_calc_flag
_atom_site_refinement_flags
Cd1 Cd 0.51627(3) 0.209925(14) 0.504853(19) 0.03900(14) Uani 1 1 d .
C1 C 0.7521(4) 0.0325(2) 0.4819(3) 0.0378(9) Uani 1 1 d .
C2 C 0.8411(4) 0.0619(2) 0.4406(3) 0.0501(12) Uani 1 1 d .
H2 H 0.8470 0.1080 0.4397 0.060 Uiso 1 1 calc R
C3 C 0.9199(4) 0.0248(2) 0.4013(3) 0.0536(12) Uani 1 1 d .
H3 H 0.9786 0.0457 0.3749 0.064 Uiso 1 1 calc R
C4 C 0.9119(4) -0.0427(2) 0.4012(3) 0.0508(12) Uani 1 1 d .
C5 C 0.8260(4) -0.0736(2) 0.4395(3) 0.0448(11) Uani 1 1 d .
H5 H 0.8214 -0.1197 0.4385 0.054 Uiso 1 1 calc R
C6 C 0.7441(4) -0.0373(2) 0.4806(3) 0.0368(9) Uani 1 1 d .
C7 C 0.6512(4) -0.0796(2) 0.5168(3) 0.0415(10) Uani 1 1 d .
C8 C 0.6724(4) 0.0808(2) 0.5211(3) 0.0431(10) Uani 1 1 d .
C9 C 0.9909(4) -0.1429(2) 0.3460(3) 0.0528(12) Uani 1 1 d .
C10 C 0.9867(4) -0.1627(3) 0.2633(3) 0.0638(15) Uani 1 1 d .
H10 H 0.9853 -0.1308 0.2215 0.077 Uiso 1 1 calc R
C11 C 0.9847(4) -0.2299(3) 0.2424(3) 0.0632(15) Uani 1 1 d .
C12 C 0.9899(4) -0.2778(3) 0.3067(3) 0.0534(13) Uani 1 1 d .
C13 C 0.9984(4) -0.2541(2) 0.3877(3) 0.0514(12) Uani 1 1 d .
H13 H 1.0049 -0.2850 0.4308 0.062 Uiso 1 1 calc R
C14 C 0.9978(4) -0.1886(2) 0.4084(3) 0.0507(12) Uani 1 1 d .
H14 H 1.0019 -0.1754 0.4640 0.061 Uiso 1 1 calc R
C15 C 0.9855(6) -0.3534(3) 0.2979(5) 0.0785(18) Uani 1 1 d .
C16 C 0.9792(6) -0.2441(4) 0.1468(4) 0.083(2) Uani 1 1 d .
C17 C 0.7314(5) 0.3219(3) 0.4913(4) 0.0644(15) Uani 1 1 d .
H17 H 0.7614 0.3022 0.5415 0.077 Uiso 1 1 calc R
C18 C 0.7918(5) 0.3738(3) 0.4627(4) 0.0721(17) Uani 1 1 d .
H18 H 0.8623 0.3888 0.4919 0.087 Uiso 1 1 calc R
C19 C 0.7455(6) 0.4039(3) 0.3888(5) 0.0817(19) Uani 1 1 d .
H19 H 0.7842 0.4398 0.3676 0.098 Uiso 1 1 calc R
C20 C 0.6412(5) 0.3798(2) 0.3473(4) 0.0729(17) Uani 1 1 d .
H20 H 0.6088 0.3992 0.2975 0.087 Uiso 1 1 calc R
C21 C 0.5849(4) 0.3265(2) 0.3800(3) 0.0436(10) Uani 1 1 d .
C22 C 0.4769(4) 0.29340(19) 0.3403(3) 0.0401(10) Uani 1 1 d .
C23 C 0.3377(5) 0.2195(2) 0.3205(3) 0.0499(12) Uani 1 1 d .
H23 H 0.2906 0.1825 0.3279 0.060 Uiso 1 1 calc R
C24 C 0.3191(4) 0.2631(2) 0.2577(3) 0.0508(12) Uani 1 1 d .
H24 H 0.2579 0.2616 0.2141 0.061 Uiso 1 1 calc R
C25 C 0.7194(5) 0.6916(3) 0.4847(4) 0.0600(14) Uani 1 1 d .
H25 H 0.7531 0.7193 0.5271 0.072 Uiso 1 1 calc R
C26 C 0.7790(5) 0.6351(3) 0.4674(4) 0.0673(15) Uani 1 1 d .
H26 H 0.8521 0.6245 0.4968 0.081 Uiso 1 1 calc R
C27 C 0.7286(5) 0.5953(3) 0.4066(5) 0.087(2) Uani 1 1 d .
H27 H 0.7666 0.5561 0.3942 0.104 Uiso 1 1 calc R
C28 C 0.6199(5) 0.6120(2) 0.3618(4) 0.0685(16) Uani 1 1 d .
H28 H 0.5854 0.5846 0.3193 0.082 Uiso 1 1 calc R
C29 C 0.5649(4) 0.6700(2) 0.3819(3) 0.0425(10) Uani 1 1 d .
C30 C 0.4547(4) 0.69739(19) 0.3385(3) 0.0397(10) Uani 1 1 d .
C31 C 0.2944(5) 0.7176(2) 0.2523(3) 0.0539(13) Uani 1 1 d .
H31 H 0.2338 0.7146 0.2084 0.065 Uiso 1 1 calc R
C32 C 0.3061(4) 0.7653(2) 0.3124(3) 0.0501(11) Uani 1 1 d .
H32 H 0.2546 0.8009 0.3162 0.060 Uiso 1 1 calc R
C33 C 0.3667(4) 0.5521(2) 0.2555(3) 0.0454(11) Uani 1 1 d .
C34 C 0.2928(5) 0.5497(3) 0.3181(3) 0.0633(14) Uani 1 1 d .
H34 H 0.2670 0.5891 0.3404 0.076 Uiso 1 1 calc R
C35 C 0.2571(6) 0.4901(2) 0.3478(4) 0.078(2) Uani 1 1 d .
H35 H 0.2055 0.4893 0.3888 0.094 Uiso 1 1 calc R
C36 C 0.2972(5) 0.4308(2) 0.3172(3) 0.0607(14) Uani 1 1 d .
H36 H 0.2739 0.3905 0.3386 0.073 Uiso 1 1 calc R
C37 C 0.3717(4) 0.4314(2) 0.2550(3) 0.0437(10) Uani 1 1 d .
C38 C 0.4057(4) 0.49216(19) 0.2242(3) 0.0450(11) Uani 1 1 d .
H38 H 0.4553 0.4930 0.1819 0.054 Uiso 1 1 calc R
C39 C 0.4108(5) 0.3685(2) 0.2157(3) 0.0505(12) Uani 1 1 d .
H39A H 0.3598 0.3606 0.1641 0.061 Uiso 1 1 calc R
H39B H 0.4914 0.3743 0.2019 0.061 Uiso 1 1 calc R
C40 C 0.4048(5) 0.6156(2) 0.2177(3) 0.0525(12) Uani 1 1 d .
H40A H 0.4882 0.6121 0.2095 0.063 Uiso 1 1 calc R
H40B H 0.3598 0.6212 0.1633 0.063 Uiso 1 1 calc R
N1 N 0.3881(3) 0.67490(18) 0.2685(2) 0.0461(9) Uani 1 1 d .
N2 N 0.4052(3) 0.75275(16) 0.3658(2) 0.0424(9) Uani 1 1 d .
N3 N 0.6148(4) 0.70879(17) 0.4433(2) 0.0455(9) Uani 1 1 d .
N4 N 0.4367(3) 0.23774(17) 0.3722(2) 0.0432(9) Uani 1 1 d .
N5 N 0.4069(3) 0.31036(18) 0.2696(2) 0.0458(9) Uani 1 1 d .
N6 N 0.6310(4) 0.29766(17) 0.4508(3) 0.0481(10) Uani 1 1 d .
O1 O 0.6673(3) 0.13810(14) 0.4936(2) 0.0534(8) Uani 1 1 d .
O2 O 0.6162(3) 0.06185(16) 0.5815(2) 0.0600(9) Uani 1 1 d .
O3 O 0.5950(3) -0.05656(16) 0.5748(2) 0.0602(9) Uani 1 1 d .
O4 O 0.6356(3) -0.13626(14) 0.4885(2) 0.0494(8) Uani 1 1 d .
O5 O 1.0187(5) -0.3852(2) 0.3600(4) 0.1068(17) Uani 1 1 d .
H5A H 1.0131 -0.4250 0.3493 0.160 Uiso 1 1 calc R
O6 O 0.9419(6) -0.3784(2) 0.2306(4) 0.139(2) Uani 1 1 d .
O7 O 0.9636(6) -0.3033(3) 0.1215(4) 0.149(3) Uani 1 1 d .
H7 H 0.9577 -0.3278 0.1615 0.224 Uiso 1 1 calc R
O8 O 0.9831(6) -0.1982(4) 0.1029(3) 0.140(3) Uani 1 1 d .
O9 O 0.9975(4) -0.07541(17) 0.3593(3) 0.0808(13) Uani 1 1 d .
O1W O 0.7881(14) -0.4952(6) 0.2336(9) 0.237(5) Uiso 1 1 d D
O2W O 0.9903(12) -0.5092(5) 0.4438(5) 0.117(4) Uiso 0.50 1 d PD
H1A H 0.779(9) -0.500(4) 0.1837(12) 0.176 Uiso 1 1 d D
H1B H 0.839(7) -0.518(4) 0.259(4) 0.176 Uiso 1 1 d D
H2B H 1.033(11) -0.538(6) 0.434(2) 0.176 Uiso 0.50 1 d PD
H2A H 1.0000 -0.5000 0.5000 0.176 Uiso 1 2 d SD

loop_
_atom_site_aniso_label
_atom_site_aniso_U_11
_atom_site_aniso_U_22
_atom_site_aniso_U_33
_atom_site_aniso_U_23
_atom_site_aniso_U_13
_atom_site_aniso_U_12
Cd1 0.0456(2) 0.03072(19) 0.0417(2) -0.00192(12) 0.00965(14) -0.00109(12)
C1 0.041(2) 0.031(2) 0.041(2) 0.0000(17) 0.0040(18) -0.0021(17)
C2 0.045(3) 0.037(2) 0.068(3) 0.010(2) 0.008(2) 0.000(2)
C3 0.052(3) 0.039(2) 0.073(4) 0.014(2) 0.020(3) -0.003(2)
C4 0.049(3) 0.046(3) 0.061(3) 0.006(2) 0.026(2) 0.006(2)
C5 0.047(3) 0.031(2) 0.058(3) 0.0007(19) 0.015(2) 0.0033(18)
C6 0.038(2) 0.037(2) 0.035(2) 0.0004(17) 0.0031(18) 0.0004(17)
C7 0.041(2) 0.038(2) 0.046(3) 0.0008(19) 0.005(2) -0.0034(18)
C8 0.046(3) 0.033(2) 0.050(3) -0.0054(19) 0.001(2) 0.0016(18)
C9 0.047(3) 0.049(3) 0.068(3) 0.002(2) 0.027(2) 0.013(2)
C10 0.049(3) 0.089(4) 0.057(3) 0.025(3) 0.022(2) 0.026(3)
C11 0.038(3) 0.103(4) 0.050(3) -0.010(3) 0.011(2) 0.023(3)
C12 0.043(3) 0.062(3) 0.055(3) -0.007(2) 0.007(2) 0.012(2)
C13 0.052(3) 0.051(3) 0.053(3) 0.002(2) 0.011(2) 0.015(2)
C14 0.054(3) 0.054(3) 0.047(3) -0.001(2) 0.016(2) 0.005(2)
C15 0.081(4) 0.068(4) 0.085(5) -0.017(4) 0.006(4) 0.029(3)
C16 0.063(4) 0.137(7) 0.050(4) -0.012(4) 0.013(3) 0.012(4)
C17 0.050(3) 0.072(4) 0.068(4) 0.005(3) -0.005(3) -0.013(3)
C18 0.055(3) 0.065(4) 0.095(5) -0.004(3) 0.001(3) -0.019(3)
C19 0.070(4) 0.051(3) 0.123(6) 0.011(3) 0.004(4) -0.025(3)
C20 0.071(4) 0.046(3) 0.099(5) 0.023(3) -0.003(3) -0.014(3)
C21 0.047(3) 0.029(2) 0.056(3) 0.0022(19) 0.009(2) 0.0001(18)
C22 0.045(3) 0.032(2) 0.044(2) 0.0009(18) 0.008(2) -0.0024(18)
C23 0.054(3) 0.045(3) 0.051(3) -0.005(2) 0.005(2) -0.013(2)
C24 0.047(3) 0.056(3) 0.049(3) -0.007(2) 0.002(2) -0.005(2)
C25 0.052(3) 0.064(3) 0.063(3) -0.007(3) 0.003(3) 0.006(3)
C26 0.046(3) 0.065(4) 0.089(4) 0.001(3) 0.002(3) 0.015(3)
C27 0.061(4) 0.053(3) 0.143(6) -0.016(4) -0.001(4) 0.016(3)
C28 0.053(3) 0.046(3) 0.105(5) -0.021(3) 0.002(3) 0.010(2)
C29 0.042(2) 0.032(2) 0.055(3) -0.0030(19) 0.012(2) -0.0023(18)
C30 0.045(3) 0.034(2) 0.042(2) -0.0025(17) 0.011(2) -0.0064(17)
C31 0.048(3) 0.060(3) 0.052(3) 0.004(2) 0.000(2) -0.007(2)
C32 0.047(3) 0.049(3) 0.055(3) -0.002(2) 0.005(2) 0.007(2)
C33 0.050(3) 0.042(2) 0.044(3) -0.0047(19) 0.006(2) -0.008(2)
C34 0.078(4) 0.051(3) 0.067(4) -0.006(3) 0.036(3) -0.001(3)
C35 0.090(5) 0.061(4) 0.094(5) 0.007(3) 0.056(4) 0.007(3)
C36 0.076(4) 0.042(3) 0.070(4) 0.006(2) 0.030(3) 0.000(2)
C37 0.047(3) 0.042(2) 0.043(3) -0.0004(19) 0.008(2) 0.0008(19)
C38 0.050(3) 0.048(3) 0.037(2) -0.0034(18) 0.006(2) -0.0027(19)
C39 0.072(3) 0.043(3) 0.037(3) 0.006(2) 0.010(2) 0.010(2)
C40 0.074(3) 0.042(3) 0.043(3) -0.009(2) 0.011(2) -0.011(2)
N1 0.053(2) 0.042(2) 0.044(2) -0.0062(17) 0.0062(18) -0.0031(17)
N2 0.046(2) 0.0346(19) 0.047(2) -0.0065(16) 0.0050(17) 0.0036(15)
N3 0.046(2) 0.045(2) 0.047(2) -0.0060(17) 0.0071(18) 0.0023(16)
N4 0.051(2) 0.0325(18) 0.046(2) 0.0009(16) 0.0055(17) -0.0051(16)
N5 0.054(2) 0.042(2) 0.042(2) 0.0032(16) 0.0091(18) 0.0007(17)
N6 0.044(2) 0.047(2) 0.054(2) 0.0058(17) 0.0078(19) -0.0065(17)
O1 0.056(2) 0.0352(17) 0.071(2) -0.0027(15) 0.0137(17) 0.0074(14)
O2 0.078(2) 0.0507(19) 0.056(2) -0.0053(16) 0.0273(19) 0.0090(17)
O3 0.073(2) 0.053(2) 0.061(2) -0.0069(16) 0.0366(19) -0.0052(17)
O4 0.056(2) 0.0342(16) 0.061(2) -0.0021(14) 0.0175(16) -0.0103(14)
O5 0.126(4) 0.061(3) 0.134(5) -0.018(3) 0.016(4) 0.019(3)
O6 0.192(6) 0.100(4) 0.118(5) -0.065(3) -0.017(4) 0.034(4)
O7 0.203(8) 0.170(6) 0.075(4) -0.053(4) 0.018(4) 0.046(5)
O8 0.123(5) 0.243(8) 0.055(3) 0.039(4) 0.005(3) -0.025(5)
O9 0.084(3) 0.052(2) 0.120(4) 0.008(2) 0.068(3) 0.0081(19)

loop_
_atom_type_symbol
_atom_type_description
_atom_type_scat_dispersion_real
_atom_type_scat_dispersion_imag
_atom_type_scat_source
C C 0.0033 0.0016 'International Tables Vol C Tables 4.2.6.8 and 6.1.1.4'
H H 0.0000 0.0000 'International Tables Vol C Tables 4.2.6.8 and 6.1.1.4'
N N 0.0061 0.0033 'International Tables Vol C Tables 4.2.6.8 and 6.1.1.4'
O O 0.0106 0.0060 'International Tables Vol C Tables 4.2.6.8 and 6.1.1.4'
Cd Cd -0.8075 1.2024 'International Tables Vol C Tables 4.2.6.8 and 6.1.1.4'

loop_
_geom_angle_atom_site_label_1
_geom_angle_atom_site_label_2
_geom_angle_atom_site_label_3
_geom_angle
_geom_angle_site_symmetry_1
_geom_angle_site_symmetry_3
O1 Cd1 O4 99.70(12) . 3_656
O1 Cd1 N4 107.51(13) . .
O4 Cd1 N4 89.12(12) 3_656 .
O1 Cd1 N2 93.66(12) . 3_666
O4 Cd1 N2 112.66(12) 3_656 3_666
N4 Cd1 N2 146.82(13) . 3_666
O1 Cd1 N6 89.79(13) . .
O4 Cd1 N6 158.70(13) 3_656 .
N4 Cd1 N6 69.78(13) . .
N2 Cd1 N6 85.45(13) 3_666 .
O1 Cd1 N3 163.37(13) . 3_666
O4 Cd1 N3 85.90(12) 3_656 3_666
N4 Cd1 N3 88.10(13) . 3_666
N2 Cd1 N3 69.78(13) 3_666 3_666
N6 Cd1 N3 90.37(15) . 3_666
C2 C1 C6 117.7(4) . .
C2 C1 C8 114.9(4) . .
C6 C1 C8 127.4(4) . .
C3 C2 C1 121.9(4) . .
C3 C2 H2 119.1 . .
C1 C2 H2 119.1 . .
C4 C3 C2 119.9(4) . .
C4 C3 H3 120.1 . .
C2 C3 H3 120.1 . .
C5 C4 C3 120.3(4) . .
C5 C4 O9 124.9(4) . .
C3 C4 O9 114.7(4) . .
C4 C5 C6 121.4(4) . .
C4 C5 H5 119.3 . .
C6 C5 H5 119.3 . .
C5 C6 C1 118.7(4) . .
C5 C6 C7 114.3(4) . .
C1 C6 C7 126.9(4) . .
O4 C7 O3 122.9(4) . .
O4 C7 C6 116.9(4) . .
O3 C7 C6 120.2(4) . .
O1 C8 O2 123.0(4) . .
O1 C8 C1 117.1(4) . .
O2 C8 C1 119.8(4) . .
C14 C9 O9 123.7(5) . .
C14 C9 C10 120.6(5) . .
O9 C9 C10 115.4(5) . .
C9 C10 C11 120.7(5) . .
C9 C10 H10 119.7 . .
C11 C10 H10 119.7 . .
C10 C11 C12 119.1(5) . .
C10 C11 C16 114.5(6) . .
C12 C11 C16 126.4(6) . .
C13 C12 C11 116.8(5) . .
C13 C12 C15 115.4(5) . .
C11 C12 C15 127.8(5) . .
C14 C13 C12 124.4(5) . .
C14 C13 H13 117.8 . .
C12 C13 H13 117.8 . .
C13 C14 C9 118.3(5) . .
C13 C14 H14 120.8 . .
C9 C14 H14 120.8 . .
O5 C15 O6 124.1(7) . .
O5 C15 C12 116.5(6) . .
O6 C15 C12 119.3(6) . .
O8 C16 O7 124.2(7) . .
O8 C16 C11 117.1(8) . .
O7 C16 C11 118.6(7) . .
N6 C17 C18 123.2(5) . .
N6 C17 H17 118.4 . .
C18 C17 H17 118.4 . .
C17 C18 C19 118.2(5) . .
C17 C18 H18 120.9 . .
C19 C18 H18 120.9 . .
C20 C19 C18 119.0(5) . .
C20 C19 H19 120.5 . .
C18 C19 H19 120.5 . .
C19 C20 C21 119.5(5) . .
C19 C20 H20 120.2 . .
C21 C20 H20 120.2 . .
N6 C21 C20 120.9(5) . .
N6 C21 C22 113.6(4) . .
C20 C21 C22 125.4(5) . .
N4 C22 N5 110.1(4) . .
N4 C22 C21 120.9(4) . .
N5 C22 C21 129.0(4) . .
C24 C23 N4 109.4(4) . .
C24 C23 H23 125.3 . .
N4 C23 H23 125.3 . .
C23 C24 N5 107.4(4) . .
C23 C24 H24 126.3 . .
N5 C24 H24 126.3 . .
N3 C25 C26 122.8(5) . .
N3 C25 H25 118.6 . .
C26 C25 H25 118.6 . .
C27 C26 C25 117.9(5) . .
C27 C26 H26 121.1 . .
C25 C26 H26 121.1 . .
C26 C27 C28 120.8(5) . .
C26 C27 H27 119.6 . .
C28 C27 H27 119.6 . .
C29 C28 C27 118.4(5) . .
C29 C28 H28 120.8 . .
C27 C28 H28 120.8 . .
N3 C29 C28 120.4(4) . .
N3 C29 C30 113.6(4) . .
C28 C29 C30 125.9(4) . .
N2 C30 N1 109.6(4) . .
N2 C30 C29 121.2(4) . .
N1 C30 C29 129.2(4) . .
C32 C31 N1 107.3(4) . .
C32 C31 H31 126.4 . .
N1 C31 H31 126.4 . .
N2 C32 C31 109.1(4) . .
N2 C32 H32 125.4 . .
C31 C32 H32 125.4 . .
C34 C33 C38 118.4(4) . .
C34 C33 C40 123.5(4) . .
C38 C33 C40 118.1(4) . .
C35 C34 C33 120.8(5) . .
C35 C34 H34 119.6 . .
C33 C34 H34 119.6 . .
C34 C35 C36 120.5(5) . .
C34 C35 H35 119.7 . .
C36 C35 H35 119.7 . .
C37 C36 C35 120.1(5) . .
C37 C36 H36 119.9 . .
C35 C36 H36 119.9 . .
C36 C37 C38 118.9(4) . .
C36 C37 C39 122.1(4) . .
C38 C37 C39 118.8(4) . .
C37 C38 C33 121.2(5) . .
C37 C38 H38 119.4 . .
C33 C38 H38 119.4 . .
N5 C39 C37 113.1(4) . .
N5 C39 H39A 109.0 . .
C37 C39 H39A 109.0 . .
N5 C39 H39B 109.0 . .
C37 C39 H39B 109.0 . .
H39A C39 H39B 107.8 . .
N1 C40 C33 113.8(4) . .
N1 C40 H40A 108.8 . .
C33 C40 H40A 108.8 . .
N1 C40 H40B 108.8 . .
C33 C40 H40B 108.8 . .
H40A C40 H40B 107.7 . .
C30 N1 C31 107.1(4) . .
C30 N1 C40 129.6(4) . .
C31 N1 C40 123.3(4) . .
C30 N2 C32 107.0(4) . .
C30 N2 Cd1 115.8(3) . 3_666
C32 N2 Cd1 136.2(3) . 3_666
C29 N3 C25 119.7(4) . .
C29 N3 Cd1 115.3(3) . 3_666
C25 N3 Cd1 123.0(3) . 3_666
C22 N4 C23 106.4(4) . .
C22 N4 Cd1 116.7(3) . .
C23 N4 Cd1 135.2(3) . .
C22 N5 C24 106.7(4) . .
C22 N5 C39 130.4(4) . .
C24 N5 C39 122.8(4) . .
C21 N6 C17 119.2(4) . .
C21 N6 Cd1 117.0(3) . .
C17 N6 Cd1 123.5(4) . .
C8 O1 Cd1 125.0(3) . .
C7 O4 Cd1 131.3(3) . 3_656
C15 O5 H5A 109.5 . .
C16 O7 H7 109.5 . .
C9 O9 C4 120.6(4) . .
H1A O1W H1B 116(8) . .
H2B O2W H2A 110.4(18) . .

loop_
_geom_bond_atom_site_label_1
_geom_bond_atom_site_label_2
_geom_bond_distance
_geom_bond_site_symmetry_2
Cd1 O1 2.260(3) .
Cd1 O4 2.281(3) 3_656
Cd1 N4 2.295(4) .
Cd1 N2 2.299(3) 3_666
Cd1 N6 2.412(4) .
Cd1 N3 2.419(4) 3_666
C1 C2 1.401(6) .
C1 C6 1.406(6) .
C1 C8 1.513(6) .
C2 C3 1.371(7) .
C2 H2 0.9300 .
C3 C4 1.362(7) .
C3 H3 0.9300 .
C4 C5 1.359(6) .
C4 O9 1.406(5) .
C5 C6 1.404(6) .
C5 H5 0.9300 .
C6 C7 1.518(6) .
C7 O4 1.234(5) .
C7 O3 1.278(5) .
C8 O1 1.234(5) .
C8 O2 1.279(6) .
C9 C14 1.361(7) .
C9 O9 1.374(6) .
C9 C10 1.388(7) .
C10 C11 1.393(7) .
C10 H10 0.9300 .
C11 C12 1.414(8) .
C11 C16 1.561(8) .
C12 C13 1.383(7) .
C12 C15 1.527(8) .
C13 C14 1.360(7) .
C13 H13 0.9300 .
C14 H14 0.9300 .
C15 O5 1.213(7) .
C15 O6 1.246(7) .
C16 O8 1.167(9) .
C16 O7 1.266(9) .
C17 N6 1.336(6) .
C17 C18 1.358(7) .
C17 H17 0.9300 .
C18 C19 1.385(8) .
C18 H18 0.9300 .
C19 C20 1.377(8) .
C19 H19 0.9300 .
C20 C21 1.381(6) .
C20 H20 0.9300 .
C21 N6 1.333(6) .
C21 C22 1.473(6) .
C22 N4 1.334(5) .
C22 N5 1.356(6) .
C23 C24 1.338(7) .
C23 N4 1.368(6) .
C23 H23 0.9300 .
C24 N5 1.373(6) .
C24 H24 0.9300 .
C25 N3 1.337(6) .
C25 C26 1.368(7) .
C25 H25 0.9300 .
C26 C27 1.341(8) .
C26 H26 0.9300 .
C27 C28 1.394(8) .
C27 H27 0.9300 .
C28 C29 1.380(6) .
C28 H28 0.9300 .
C29 N3 1.334(5) .
C29 C30 1.466(6) .
C30 N2 1.343(5) .
C30 N1 1.362(5) .
C31 C32 1.360(7) .
C31 N1 1.367(6) .
C31 H31 0.9300 .
C32 N2 1.357(6) .
C32 H32 0.9300 .
C33 C34 1.383(7) .
C33 C38 1.399(6) .
C33 C40 1.499(6) .
C34 C35 1.370(7) .
C34 H34 0.9300 .
C35 C36 1.387(7) .
C35 H35 0.9300 .
C36 C37 1.381(7) .
C36 H36 0.9300 .
C37 C38 1.391(6) .
C37 C39 1.503(6) .
C38 H38 0.9300 .
C39 N5 1.461(5) .
C39 H39A 0.9700 .
C39 H39B 0.9700 .
C40 N1 1.472(5) .
C40 H40A 0.9700 .
C40 H40B 0.9700 .
N2 Cd1 2.299(3) 3_666
N3 Cd1 2.419(4) 3_666
O4 Cd1 2.281(3) 3_656
O5 H5A 0.8200 .
O7 H7 0.8200 .
O1W H1A 0.81(3) .
O1W H1B 0.81(8) .
O2W H2B 0.782(10) .
O2W H2A 0.920(8) .

loop_
_geom_hbond_atom_site_label_D
_geom_hbond_atom_site_label_H
_geom_hbond_atom_site_label_A
_geom_hbond_distance_DH
_geom_hbond_distance_HA
_geom_hbond_distance_DA
_geom_hbond_angle_DHA
O5 H5A O2W 0.82 2.31 2.872(12) 126.0
O7 H7 O6 0.82 1.54 2.354(9) 174.9

loop_
_geom_torsion_atom_site_label_1
_geom_torsion_atom_site_label_2
_geom_torsion_atom_site_label_3
_geom_torsion_atom_site_label_4
_geom_torsion
_geom_torsion_site_symmetry_1
_geom_torsion_site_symmetry_4
C6 C1 C2 C3 -1.3(7) . .
C8 C1 C2 C3 -179.5(4) . .
C1 C2 C3 C4 0.7(8) . .
C2 C3 C4 C5 0.2(7) . .
C2 C3 C4 O9 -179.8(5) . .
C3 C4 C5 C6 -0.4(7) . .
O9 C4 C5 C6 179.6(5) . .
C4 C5 C6 C1 -0.2(7) . .
C4 C5 C6 C7 177.5(4) . .
C2 C1 C6 C5 1.0(6) . .
C8 C1 C6 C5 179.0(4) . .
C2 C1 C6 C7 -176.4(4) . .
C8 C1 C6 C7 1.6(6) . .
C5 C6 C7 O4 -19.2(6) . .
C1 C6 C7 O4 158.3(4) . .
C5 C6 C7 O3 159.5(4) . .
C1 C6 C7 O3 -23.0(6) . .
C2 C1 C8 O1 21.3(6) . .
C6 C1 C8 O1 -156.7(4) . .
C2 C1 C8 O2 -157.0(4) . .
C6 C1 C8 O2 24.9(6) . .
C14 C9 C10 C11 2.6(7) . .
O9 C9 C10 C11 177.5(4) . .
C9 C10 C11 C12 -1.6(7) . .
C9 C10 C11 C16 179.6(5) . .
C10 C11 C12 C13 -0.8(7) . .
C16 C11 C12 C13 177.8(5) . .
C10 C11 C12 C15 178.2(5) . .
C16 C11 C12 C15 -3.2(9) . .
C11 C12 C13 C14 2.4(8) . .
C15 C12 C13 C14 -176.8(5) . .
C12 C13 C14 C9 -1.4(8) . .
O9 C9 C14 C13 -175.5(4) . .
C10 C9 C14 C13 -1.1(7) . .
C13 C12 C15 O5 -17.6(8) . .
C11 C12 C15 O5 163.4(6) . .
C13 C12 C15 O6 157.8(6) . .
C11 C12 C15 O6 -21.2(10) . .
C10 C11 C16 O8 3.5(8) . .
C12 C11 C16 O8 -175.1(6) . .
C10 C11 C16 O7 -172.2(6) . .
C12 C11 C16 O7 9.1(9) . .
N6 C17 C18 C19 1.3(10) . .
C17 C18 C19 C20 -0.4(10) . .
C18 C19 C20 C21 0.1(10) . .
C19 C20 C21 N6 -0.8(9) . .
C19 C20 C21 C22 -176.4(5) . .
N6 C21 C22 N4 -3.5(6) . .
C20 C21 C22 N4 172.4(5) . .
N6 C21 C22 N5 178.4(4) . .
C20 C21 C22 N5 -5.7(8) . .
N4 C23 C24 N5 -0.5(6) . .
N3 C25 C26 C27 -0.7(10) . .
C25 C26 C27 C28 1.1(10) . .
C26 C27 C28 C29 -0.6(10) . .
C27 C28 C29 N3 -0.5(8) . .
C27 C28 C29 C30 176.1(5) . .
N3 C29 C30 N2 -6.7(6) . .
C28 C29 C30 N2 176.6(5) . .
N3 C29 C30 N1 172.6(4) . .
C28 C29 C30 N1 -4.2(8) . .
N1 C31 C32 N2 -0.4(6) . .
C38 C33 C34 C35 -1.0(9) . .
C40 C33 C34 C35 177.2(6) . .
C33 C34 C35 C36 1.8(11) . .
C34 C35 C36 C37 -1.5(11) . .
C35 C36 C37 C38 0.3(8) . .
C35 C36 C37 C39 -175.7(6) . .
C36 C37 C38 C33 0.6(7) . .
C39 C37 C38 C33 176.7(4) . .
C34 C33 C38 C37 -0.2(7) . .
C40 C33 C38 C37 -178.5(4) . .
C36 C37 C39 N5 -24.3(7) . .
C38 C37 C39 N5 159.7(4) . .
C34 C33 C40 N1 17.7(7) . .
C38 C33 C40 N1 -164.1(4) . .
N2 C30 N1 C31 -0.2(5) . .
C29 C30 N1 C31 -179.5(4) . .
N2 C30 N1 C40 -178.3(4) . .
C29 C30 N1 C40 2.4(8) . .
C32 C31 N1 C30 0.3(5) . .
C32 C31 N1 C40 178.6(4) . .
C33 C40 N1 C30 77.4(6) . .
C33 C40 N1 C31 -100.5(5) . .
N1 C30 N2 C32 0.0(5) . .
C29 C30 N2 C32 179.4(4) . .
N1 C30 N2 Cd1 170.1(3) . 3_666
C29 C30 N2 Cd1 -10.5(5) . 3_666
C31 C32 N2 C30 0.2(5) . .
C31 C32 N2 Cd1 -166.9(3) . 3_666
C28 C29 N3 C25 0.9(7) . .
C30 C29 N3 C25 -176.0(4) . .
C28 C29 N3 Cd1 -163.6(4) . 3_666
C30 C29 N3 Cd1 19.5(5) . 3_666
C26 C25 N3 C29 -0.4(8) . .
C26 C25 N3 Cd1 162.9(4) . 3_666
N5 C22 N4 C23 -0.6(5) . .
C21 C22 N4 C23 -179.1(4) . .
N5 C22 N4 Cd1 -168.1(3) . .
C21 C22 N4 Cd1 13.5(5) . .
C24 C23 N4 C22 0.7(6) . .
C24 C23 N4 Cd1 164.7(3) . .
O1 Cd1 N4 C22 -95.2(3) . .
O4 Cd1 N4 C22 164.9(3) 3_656 .
N2 Cd1 N4 C22 32.1(4) 3_666 .
N6 Cd1 N4 C22 -12.1(3) . .
N3 Cd1 N4 C22 79.0(3) 3_666 .
O1 Cd1 N4 C23 102.0(4) . .
O4 Cd1 N4 C23 2.1(4) 3_656 .
N2 Cd1 N4 C23 -130.7(4) 3_666 .
N6 Cd1 N4 C23 -174.9(5) . .
N3 Cd1 N4 C23 -83.8(4) 3_666 .
N4 C22 N5 C24 0.4(5) . .
C21 C22 N5 C24 178.6(5) . .
N4 C22 N5 C39 176.1(4) . .
C21 C22 N5 C39 -5.6(8) . .
C23 C24 N5 C22 0.1(5) . .
C23 C24 N5 C39 -176.0(4) . .
C37 C39 N5 C22 -71.2(6) . .
C37 C39 N5 C24 103.9(5) . .
C20 C21 N6 C17 1.7(7) . .
C22 C21 N6 C17 177.8(5) . .
C20 C21 N6 Cd1 176.1(4) . .
C22 C21 N6 Cd1 -7.7(5) . .
C18 C17 N6 C21 -2.0(9) . .
C18 C17 N6 Cd1 -176.1(4) . .
O1 Cd1 N6 C21 119.4(3) . .
O4 Cd1 N6 C21 2.4(6) 3_656 .
N4 Cd1 N6 C21 10.6(3) . .
N2 Cd1 N6 C21 -146.9(3) 3_666 .
N3 Cd1 N6 C21 -77.2(3) 3_666 .
O1 Cd1 N6 C17 -66.4(4) . .
O4 Cd1 N6 C17 176.6(4) 3_656 .
N4 Cd1 N6 C17 -175.2(5) . .
N2 Cd1 N6 C17 27.3(4) 3_666 .
N3 Cd1 N6 C17 97.0(4) 3_666 .
O2 C8 O1 Cd1 -24.0(6) . .
C1 C8 O1 Cd1 157.7(3) . .
O4 Cd1 O1 C8 -27.6(4) 3_656 .
N4 Cd1 O1 C8 -119.8(4) . .
N2 Cd1 O1 C8 86.1(4) 3_666 .
N6 Cd1 O1 C8 171.6(4) . .
N3 Cd1 O1 C8 81.0(5) 3_666 .
O3 C7 O4 Cd1 18.2(7) . 3_656
C6 C7 O4 Cd1 -163.1(3) . 3_656
C14 C9 O9 C4 -61.9(7) . .
C10 C9 O9 C4 123.4(5) . .
C5 C4 O9 C9 7.7(8) . .
C3 C4 O9 C9 -172.3(5) . .
